data_4118442
loop_
_publ_author_name
'Margaret A. Greene'
'Michel Pr\'evost'
'Joshua Tolopilo'
'K. A. Woerpel'

_publ_section_title
;
 Diastereoselective Synthesis of Seven-Membered-Ring trans-Alkenes from
 Dienes and Aldehydes by Silylene Transfer
;
_journal_name_full 'Journal of the American Chemical Society'
_journal_page_first 12482
_journal_page_last 12484
_journal_paper_doi 10.1021/ja305713v
_journal_volume 134
_journal_year 2012
_chemical_absolute_configuration syn
_chemical_formula_sum 'C30 H54 O2 Si2'
_chemical_formula_weight 502.91
_chemical_name_systematic
; 
 ? 
;
_space_group_IT_number 19
_symmetry_cell_setting orthorhombic
_symmetry_space_group_name_Hall 'P 2ac 2ab'
_symmetry_space_group_name_H-M 'P 21 21 21'
_atom_sites_solution_hydrogens geom
_atom_sites_solution_primary direct
_atom_sites_solution_secondary difmap
_audit_creation_method SHELXL-97
_cell_angle_alpha 90.00
_cell_angle_beta 90.00
_cell_angle_gamma 90.00
_cell_formula_units_Z 4
_cell_length_a 8.1378(7)
_cell_length_b 12.5293(10)
_cell_length_c 30.853(3)
_cell_measurement_reflns_used 9640
_cell_measurement_temperature 100(2)
_cell_measurement_theta_max 28.28
_cell_measurement_theta_min 2.56
_cell_volume 3145.8(5)
_computing_cell_refinement 'Bruker SAINT'
_computing_data_collection 'Bruker APEX2'
_computing_data_reduction 'Bruker SAINT'
_computing_molecular_graphics 'Bruker SHELXTL'
_computing_publication_material 'Bruker SHELXTL'
_computing_structure_refinement 'SHELXL-97 (Sheldrick, 2008)'
_computing_structure_solution 'SHELXS-97 (Sheldrick, 2008)'
_diffrn_ambient_temperature 100(2)
_diffrn_measured_fraction_theta_full 0.999
_diffrn_measured_fraction_theta_max 0.999
_diffrn_measurement_device_type 'Bruker APEX-II CCD'
_diffrn_measurement_method '\f and \w scans'
_diffrn_radiation_monochromator graphite
_diffrn_radiation_source 'fine-focus sealed tube'
_diffrn_radiation_type MoK\a
_diffrn_radiation_wavelength 0.71073
_diffrn_reflns_av_R_equivalents 0.0342
_diffrn_reflns_av_sigmaI/netI 0.0175
_diffrn_reflns_limit_h_max 10
_diffrn_reflns_limit_h_min -10
_diffrn_reflns_limit_k_max 16
_diffrn_reflns_limit_k_min -16
_diffrn_reflns_limit_l_max 41
_diffrn_reflns_limit_l_min -41
_diffrn_reflns_number 65208
_diffrn_reflns_theta_full 28.32
_diffrn_reflns_theta_max 28.32
_diffrn_reflns_theta_min 1.32
_exptl_absorpt_coefficient_mu 0.135
_exptl_absorpt_correction_T_max 0.9631
_exptl_absorpt_correction_T_min 0.9504
_exptl_absorpt_correction_type multi-scan
_exptl_absorpt_process_details Sadabs
_exptl_crystal_colour colorless
_exptl_crystal_density_diffrn 1.062
_exptl_crystal_description prism
_exptl_crystal_F_000 1112
_exptl_crystal_size_max 0.38
_exptl_crystal_size_mid 0.28
_exptl_crystal_size_min 0.28
_refine_diff_density_max 0.287
_refine_diff_density_min -0.198
_refine_diff_density_rms 0.036
_refine_ls_abs_structure_details 'Flack H D (1983), Acta Cryst. A39, 876-881'
_refine_ls_abs_structure_Flack 0.50(6)
_refine_ls_extinction_method none
_refine_ls_goodness_of_fit_ref 1.110
_refine_ls_hydrogen_treatment constr
_refine_ls_matrix_type full
_refine_ls_number_parameters 321
_refine_ls_number_reflns 7817
_refine_ls_number_restraints 0
_refine_ls_restrained_S_all 1.110
_refine_ls_R_factor_all 0.0285
_refine_ls_R_factor_gt 0.0269
_refine_ls_shift/su_max 0.001
_refine_ls_shift/su_mean 0.000
_refine_ls_structure_factor_coef Fsqd
_refine_ls_weighting_details 'calc w=1/[\s^2^(Fo^2^)+(0.0307P)^2^+0.6649P] where P=(Fo^2^+2Fc^2^)/3'
_refine_ls_weighting_scheme calc
_refine_ls_wR_factor_gt 0.0684
_refine_ls_wR_factor_ref 0.0694
_reflns_number_gt 7553
_reflns_number_total 7817
_reflns_threshold_expression >2sigma(I)
_cod_data_source_file ja305713v_si_004.cif
_cod_data_source_block 12kaw2h
_cod_original_cell_volume 3145.8(4)
_cod_original_sg_symbol_H-M 'P 21 21 21 '
_cod_database_code 4118442

loop_
_symmetry_equiv_pos_as_xyz
'x, y, z'
'-x+1/2, -y, z+1/2'
'-x, y+1/2, -z+1/2'
'x+1/2, -y+1/2, -z'

loop_
_atom_site_label
_atom_site_type_symbol
_atom_site_fract_x
_atom_site_fract_y
_atom_site_fract_z
_atom_site_U_iso_or_equiv
_atom_site_adp_type
_atom_site_occupancy
_atom_site_symmetry_multiplicity
_atom_site_calc_flag
_atom_site_refinement_flags
Si1 Si 0.08743(4) 0.63324(2) 0.390831(9) 0.01419(6) Uani 1 1 d .
Si2 Si -0.07427(4) 0.21210(2) 0.392520(10) 0.01633(6) Uani 1 1 d .
O1 O 0.16436(10) 0.57533(6) 0.34671(2) 0.01585(15) Uani 1 1 d .
O2 O 0.04055(9) 0.32088(6) 0.39088(3) 0.01783(15) Uani 1 1 d .
C1 C 0.00439(14) 0.50568(9) 0.41615(3) 0.0151(2) Uani 1 1 d .
H1 H 0.0875 0.4811 0.4378 0.018 Uiso 1 1 calc R
C2 C 0.01277(13) 0.42782(8) 0.37756(3) 0.0146(2) Uani 1 1 d .
H2 H -0.0919 0.4318 0.3606 0.018 Uiso 1 1 calc R
C3 C 0.15796(13) 0.46069(8) 0.34836(3) 0.0147(2) Uani 1 1 d .
H3 H 0.2618 0.4344 0.3620 0.018 Uiso 1 1 calc R
C4 C -0.15802(15) 0.50864(9) 0.43879(4) 0.0191(2) Uani 1 1 d .
H4 H -0.2532 0.5045 0.4210 0.023 Uiso 1 1 calc R
C5 C -0.18233(18) 0.51644(11) 0.48095(4) 0.0287(3) Uani 1 1 d .
H5A H -0.0911 0.5208 0.5001 0.034 Uiso 1 1 calc R
H5B H -0.2910 0.5177 0.4922 0.034 Uiso 1 1 calc R
C6 C -0.06905(15) 0.73417(9) 0.37104(4) 0.0192(2) Uani 1 1 d .
C7 C -0.21359(16) 0.67495(11) 0.34959(4) 0.0266(3) Uani 1 1 d .
H7A H -0.2683 0.6298 0.3711 0.040 Uiso 1 1 calc R
H7B H -0.1723 0.6304 0.3259 0.040 Uiso 1 1 calc R
H7C H -0.2922 0.7270 0.3381 0.040 Uiso 1 1 calc R
C8 C -0.13680(18) 0.80471(11) 0.40770(4) 0.0285(3) Uani 1 1 d .
H8A H -0.2198 0.8534 0.3960 0.043 Uiso 1 1 calc R
H8B H -0.0469 0.8462 0.4205 0.043 Uiso 1 1 calc R
H8C H -0.1868 0.7595 0.4300 0.043 Uiso 1 1 calc R
C9 C 0.00880(18) 0.80552(10) 0.33587(4) 0.0281(3) Uani 1 1 d .
H9A H 0.0538 0.7606 0.3127 0.042 Uiso 1 1 calc R
H9B H 0.0972 0.8482 0.3487 0.042 Uiso 1 1 calc R
H9C H -0.0751 0.8531 0.3238 0.042 Uiso 1 1 calc R
C10 C 0.26142(15) 0.68679(10) 0.42564(4) 0.0218(2) Uani 1 1 d .
C11 C 0.20357(17) 0.70669(12) 0.47242(4) 0.0307(3) Uani 1 1 d .
H11A H 0.2959 0.7330 0.4898 0.046 Uiso 1 1 calc R
H11B H 0.1626 0.6398 0.4849 0.046 Uiso 1 1 calc R
H11C H 0.1154 0.7599 0.4724 0.046 Uiso 1 1 calc R
C12 C 0.33560(18) 0.79027(12) 0.40751(5) 0.0349(3) Uani 1 1 d .
H12A H 0.4320 0.8103 0.4247 0.052 Uiso 1 1 calc R
H12B H 0.2536 0.8475 0.4089 0.052 Uiso 1 1 calc R
H12C H 0.3685 0.7791 0.3773 0.052 Uiso 1 1 calc R
C13 C 0.39814(16) 0.60180(12) 0.42670(4) 0.0298(3) Uani 1 1 d .
H13A H 0.4363 0.5877 0.3971 0.045 Uiso 1 1 calc R
H13B H 0.3550 0.5358 0.4394 0.045 Uiso 1 1 calc R
H13C H 0.4901 0.6278 0.4443 0.045 Uiso 1 1 calc R
C14 C 0.14687(14) 0.41426(9) 0.30229(3) 0.0166(2) Uani 1 1 d .
H14 H 0.1053 0.3395 0.3051 0.020 Uiso 1 1 calc R
C15 C 0.02379(15) 0.47509(11) 0.27399(4) 0.0244(3) Uani 1 1 d .
H15A H 0.0603 0.5492 0.2706 0.037 Uiso 1 1 calc R
H15B H -0.0846 0.4740 0.2878 0.037 Uiso 1 1 calc R
H15C H 0.0169 0.4411 0.2454 0.037 Uiso 1 1 calc R
C16 C 0.31232(13) 0.40834(9) 0.27972(3) 0.0156(2) Uani 1 1 d .
C17 C 0.35506(15) 0.31693(10) 0.25647(4) 0.0207(2) Uani 1 1 d .
H17 H 0.2809 0.2585 0.2553 0.025 Uiso 1 1 calc R
C18 C 0.50523(15) 0.31044(10) 0.23497(4) 0.0246(2) Uani 1 1 d .
H18 H 0.5336 0.2474 0.2196 0.030 Uiso 1 1 calc R
C19 C 0.61306(15) 0.39572(11) 0.23607(4) 0.0235(2) Uani 1 1 d .
H19 H 0.7152 0.3916 0.2212 0.028 Uiso 1 1 calc R
C20 C 0.57161(16) 0.48730(10) 0.25890(4) 0.0228(2) Uani 1 1 d .
H20 H 0.6455 0.5460 0.2597 0.027 Uiso 1 1 calc R
C21 C 0.42249(15) 0.49331(9) 0.28055(4) 0.0198(2) Uani 1 1 d .
H21 H 0.3952 0.5562 0.2961 0.024 Uiso 1 1 calc R
C22 C -0.16643(15) 0.19797(10) 0.44835(4) 0.0209(2) Uani 1 1 d .
H22 H -0.2602 0.2494 0.4497 0.025 Uiso 1 1 calc R
C23 C -0.2396(2) 0.08699(12) 0.45628(5) 0.0356(3) Uani 1 1 d .
H23A H -0.1531 0.0330 0.4536 0.053 Uiso 1 1 calc R
H23B H -0.3259 0.0730 0.4349 0.053 Uiso 1 1 calc R
H23C H -0.2866 0.0840 0.4855 0.053 Uiso 1 1 calc R
C24 C -0.04999(18) 0.22808(11) 0.48552(4) 0.0297(3) Uani 1 1 d .
H24A H -0.1116 0.2305 0.5128 0.045 Uiso 1 1 calc R
H24B H -0.0017 0.2983 0.4798 0.045 Uiso 1 1 calc R
H24C H 0.0376 0.1747 0.4877 0.045 Uiso 1 1 calc R
C25 C -0.24143(16) 0.21920(11) 0.35014(4) 0.0260(3) Uani 1 1 d .
H25 H -0.1915 0.2539 0.3241 0.031 Uiso 1 1 calc R
C26 C -0.38843(16) 0.28884(12) 0.36347(5) 0.0330(3) Uani 1 1 d .
H26A H -0.4647 0.2953 0.3390 0.049 Uiso 1 1 calc R
H26B H -0.3493 0.3599 0.3718 0.049 Uiso 1 1 calc R
H26C H -0.4451 0.2558 0.3881 0.049 Uiso 1 1 calc R
C27 C -0.3044(2) 0.10907(14) 0.33524(6) 0.0417(4) Uani 1 1 d .
H27A H -0.3593 0.0733 0.3595 0.063 Uiso 1 1 calc R
H27B H -0.2115 0.0656 0.3254 0.063 Uiso 1 1 calc R
H27C H -0.3824 0.1183 0.3113 0.063 Uiso 1 1 calc R
C28 C 0.07612(17) 0.10226(9) 0.37949(4) 0.0238(2) Uani 1 1 d .
H28 H 0.0158 0.0328 0.3810 0.029 Uiso 1 1 calc R
C29 C 0.21812(19) 0.09728(12) 0.41180(5) 0.0347(3) Uani 1 1 d .
H29A H 0.2987 0.0444 0.4020 0.052 Uiso 1 1 calc R
H29B H 0.1760 0.0767 0.4404 0.052 Uiso 1 1 calc R
H29C H 0.2707 0.1675 0.4137 0.052 Uiso 1 1 calc R
C30 C 0.1471(2) 0.11359(12) 0.33355(5) 0.0325(3) Uani 1 1 d .
H30A H 0.2134 0.1788 0.3318 0.049 Uiso 1 1 calc R
H30B H 0.0570 0.1176 0.3125 0.049 Uiso 1 1 calc R
H30C H 0.2162 0.0516 0.3270 0.049 Uiso 1 1 calc R

loop_
_atom_site_aniso_label
_atom_site_aniso_U_11
_atom_site_aniso_U_22
_atom_site_aniso_U_33
_atom_site_aniso_U_23
_atom_site_aniso_U_13
_atom_site_aniso_U_12
Si1 0.01455(13) 0.01314(13) 0.01488(12) -0.00066(10) 0.00191(11) -0.00048(11)
Si2 0.01757(13) 0.01391(13) 0.01752(13) -0.00038(11) 0.00131(12) -0.00213(11)
O1 0.0183(4) 0.0126(4) 0.0167(3) -0.0009(3) 0.0036(3) -0.0012(3)
O2 0.0174(4) 0.0118(3) 0.0243(4) 0.0016(3) 0.0002(3) -0.0004(3)
C1 0.0150(5) 0.0149(5) 0.0152(5) 0.0006(4) 0.0024(4) 0.0001(4)
C2 0.0149(5) 0.0119(5) 0.0171(5) 0.0003(4) 0.0013(4) 0.0002(4)
C3 0.0140(5) 0.0128(5) 0.0173(5) -0.0012(4) 0.0006(4) 0.0000(4)
C4 0.0191(5) 0.0148(5) 0.0234(5) 0.0029(4) 0.0044(4) 0.0014(4)
C5 0.0300(7) 0.0307(7) 0.0255(6) 0.0039(5) 0.0102(5) 0.0044(5)
C6 0.0224(5) 0.0158(5) 0.0192(5) 0.0028(4) 0.0035(4) 0.0033(4)
C7 0.0212(6) 0.0290(6) 0.0295(6) 0.0064(5) -0.0021(5) 0.0056(5)
C8 0.0348(7) 0.0238(6) 0.0270(6) 0.0007(5) 0.0075(5) 0.0113(5)
C9 0.0380(7) 0.0213(6) 0.0251(6) 0.0068(5) 0.0084(5) 0.0038(5)
C10 0.0192(5) 0.0235(6) 0.0227(5) -0.0070(5) 0.0006(4) -0.0050(5)
C11 0.0299(7) 0.0397(8) 0.0226(6) -0.0104(6) -0.0022(5) -0.0039(6)
C12 0.0313(7) 0.0323(7) 0.0410(7) -0.0064(6) 0.0034(6) -0.0152(6)
C13 0.0169(6) 0.0386(7) 0.0339(7) -0.0067(6) -0.0048(5) -0.0001(5)
C14 0.0141(5) 0.0180(5) 0.0177(5) -0.0042(4) 0.0011(4) -0.0019(4)
C15 0.0178(5) 0.0365(7) 0.0190(5) -0.0068(5) -0.0024(4) 0.0054(5)
C16 0.0151(5) 0.0184(5) 0.0133(4) 0.0003(4) 0.0002(4) 0.0017(4)
C17 0.0196(5) 0.0201(5) 0.0224(5) -0.0049(4) 0.0017(4) -0.0017(5)
C18 0.0230(6) 0.0248(6) 0.0261(6) -0.0073(5) 0.0050(5) 0.0042(5)
C19 0.0163(5) 0.0307(6) 0.0234(5) -0.0013(5) 0.0046(4) 0.0027(5)
C20 0.0183(5) 0.0245(6) 0.0255(5) -0.0006(5) 0.0031(5) -0.0021(5)
C21 0.0192(5) 0.0172(5) 0.0231(5) -0.0022(4) 0.0026(5) 0.0007(5)
C22 0.0231(6) 0.0182(5) 0.0213(5) -0.0001(4) 0.0047(4) 0.0012(5)
C23 0.0459(9) 0.0288(7) 0.0323(7) 0.0015(6) 0.0142(6) -0.0114(7)
C24 0.0391(8) 0.0285(7) 0.0214(5) -0.0001(5) -0.0018(5) 0.0037(6)
C25 0.0245(6) 0.0306(7) 0.0230(5) 0.0006(5) -0.0044(5) -0.0067(5)
C26 0.0221(6) 0.0370(7) 0.0398(7) 0.0034(6) -0.0112(5) -0.0022(6)
C27 0.0410(9) 0.0418(9) 0.0424(8) -0.0107(7) -0.0110(7) -0.0121(7)
C28 0.0295(6) 0.0143(5) 0.0275(6) -0.0008(4) 0.0081(5) -0.0009(5)
C29 0.0352(8) 0.0326(7) 0.0364(7) 0.0059(6) 0.0046(6) 0.0164(6)
C30 0.0400(8) 0.0275(7) 0.0299(7) -0.0057(5) 0.0130(6) 0.0014(6)

loop_
_atom_type_symbol
_atom_type_description
_atom_type_scat_dispersion_real
_atom_type_scat_dispersion_imag
_atom_type_scat_source
C C 0.0033 0.0016 'International Tables Vol C Tables 4.2.6.8 and 6.1.1.4'
H H 0.0000 0.0000 'International Tables Vol C Tables 4.2.6.8 and 6.1.1.4'
O O 0.0106 0.0060 'International Tables Vol C Tables 4.2.6.8 and 6.1.1.4'
Si Si 0.0817 0.0704 'International Tables Vol C Tables 4.2.6.8 and 6.1.1.4'

loop_
_geom_angle_atom_site_label_1
_geom_angle_atom_site_label_2
_geom_angle_atom_site_label_3
_geom_angle
O1 Si1 C6 106.26(5)
O1 Si1 C10 109.63(5)
C6 Si1 C10 116.56(5)
O1 Si1 C1 95.92(4)
C6 Si1 C1 117.00(5)
C10 Si1 C1 109.23(5)
O2 Si2 C28 103.20(5)
O2 Si2 C22 109.27(5)
C28 Si2 C22 112.60(5)
O2 Si2 C25 110.30(5)
C28 Si2 C25 110.75(6)
C22 Si2 C25 110.49(6)
C3 O1 Si1 113.12(7)
C2 O2 Si2 134.19(7)
C4 C1 C2 114.57(9)
C4 C1 Si1 119.00(8)
C2 C1 Si1 101.46(7)
C4 C1 H1 107.0
C2 C1 H1 107.0
Si1 C1 H1 107.0
O2 C2 C1 112.39(9)
O2 C2 C3 107.41(8)
C1 C2 C3 108.44(9)
O2 C2 H2 109.5
C1 C2 H2 109.5
C3 C2 H2 109.5
O1 C3 C14 110.30(9)
O1 C3 C2 108.38(8)
C14 C3 C2 113.20(9)
O1 C3 H3 108.3
C14 C3 H3 108.3
C2 C3 H3 108.3
C5 C4 C1 126.50(12)
C5 C4 H4 116.7
C1 C4 H4 116.7
C4 C5 H5A 120.0
C4 C5 H5B 120.0
H5A C5 H5B 120.0
C8 C6 C7 108.61(11)
C8 C6 C9 109.38(10)
C7 C6 C9 106.90(10)
C8 C6 Si1 112.79(8)
C7 C6 Si1 109.27(8)
C9 C6 Si1 109.72(8)
C6 C7 H7A 109.5
C6 C7 H7B 109.5
H7A C7 H7B 109.5
C6 C7 H7C 109.5
H7A C7 H7C 109.5
H7B C7 H7C 109.5
C6 C8 H8A 109.5
C6 C8 H8B 109.5
H8A C8 H8B 109.5
C6 C8 H8C 109.5
H8A C8 H8C 109.5
H8B C8 H8C 109.5
C6 C9 H9A 109.5
C6 C9 H9B 109.5
H9A C9 H9B 109.5
C6 C9 H9C 109.5
H9A C9 H9C 109.5
H9B C9 H9C 109.5
C12 C10 C11 108.98(11)
C12 C10 C13 107.91(11)
C11 C10 C13 108.24(11)
C12 C10 Si1 112.67(9)
C11 C10 Si1 111.07(9)
C13 C10 Si1 107.83(8)
C10 C11 H11A 109.5
C10 C11 H11B 109.5
H11A C11 H11B 109.5
C10 C11 H11C 109.5
H11A C11 H11C 109.5
H11B C11 H11C 109.5
C10 C12 H12A 109.5
C10 C12 H12B 109.5
H12A C12 H12B 109.5
C10 C12 H12C 109.5
H12A C12 H12C 109.5
H12B C12 H12C 109.5
C10 C13 H13A 109.5
C10 C13 H13B 109.5
H13A C13 H13B 109.5
C10 C13 H13C 109.5
H13A C13 H13C 109.5
H13B C13 H13C 109.5
C16 C14 C15 110.04(9)
C16 C14 C3 112.98(9)
C15 C14 C3 112.14(9)
C16 C14 H14 107.1
C15 C14 H14 107.1
C3 C14 H14 107.1
C14 C15 H15A 109.5
C14 C15 H15B 109.5
H15A C15 H15B 109.5
C14 C15 H15C 109.5
H15A C15 H15C 109.5
H15B C15 H15C 109.5
C21 C16 C17 118.46(10)
C21 C16 C14 121.70(10)
C17 C16 C14 119.81(10)
C18 C17 C16 120.76(11)
C18 C17 H17 119.6
C16 C17 H17 119.6
C19 C18 C17 120.00(11)
C19 C18 H18 120.0
C17 C18 H18 120.0
C18 C19 C20 119.80(11)
C18 C19 H19 120.1
C20 C19 H19 120.1
C21 C20 C19 120.12(11)
C21 C20 H20 119.9
C19 C20 H20 119.9
C20 C21 C16 120.87(10)
C20 C21 H21 119.6
C16 C21 H21 119.6
C23 C22 C24 110.10(11)
C23 C22 Si2 112.68(9)
C24 C22 Si2 114.43(9)
C23 C22 H22 106.3
C24 C22 H22 106.3
Si2 C22 H22 106.3
C22 C23 H23A 109.5
C22 C23 H23B 109.5
H23A C23 H23B 109.5
C22 C23 H23C 109.5
H23A C23 H23C 109.5
H23B C23 H23C 109.5
C22 C24 H24A 109.5
C22 C24 H24B 109.5
H24A C24 H24B 109.5
C22 C24 H24C 109.5
H24A C24 H24C 109.5
H24B C24 H24C 109.5
C26 C25 C27 109.22(12)
C26 C25 Si2 113.71(9)
C27 C25 Si2 113.79(10)
C26 C25 H25 106.5
C27 C25 H25 106.5
Si2 C25 H25 106.5
C25 C26 H26A 109.5
C25 C26 H26B 109.5
H26A C26 H26B 109.5
C25 C26 H26C 109.5
H26A C26 H26C 109.5
H26B C26 H26C 109.5
C25 C27 H27A 109.5
C25 C27 H27B 109.5
H27A C27 H27B 109.5
C25 C27 H27C 109.5
H27A C27 H27C 109.5
H27B C27 H27C 109.5
C29 C28 C30 108.75(12)
C29 C28 Si2 112.44(9)
C30 C28 Si2 111.91(9)
C29 C28 H28 107.9
C30 C28 H28 107.9
Si2 C28 H28 107.9
C28 C29 H29A 109.5
C28 C29 H29B 109.5
H29A C29 H29B 109.5
C28 C29 H29C 109.5
H29A C29 H29C 109.5
H29B C29 H29C 109.5
C28 C30 H30A 109.5
C28 C30 H30B 109.5
H30A C30 H30B 109.5
C28 C30 H30C 109.5
H30A C30 H30C 109.5
H30B C30 H30C 109.5

loop_
_geom_bond_atom_site_label_1
_geom_bond_atom_site_label_2
_geom_bond_distance
Si1 O1 1.6648(8)
Si1 C6 1.8957(12)
Si1 C10 1.8995(12)
Si1 C1 1.9030(11)
Si2 O2 1.6532(8)
Si2 C28 1.8850(13)
Si2 C22 1.8869(12)
Si2 C25 1.8889(13)
O1 C3 1.4382(13)
O2 C2 1.4196(13)
C1 C4 1.4953(15)
C1 C2 1.5408(15)
C1 H1 1.0000
C2 C3 1.5417(15)
C2 H2 1.0000
C3 C14 1.5384(14)
C3 H3 1.0000
C4 C5 1.3194(17)
C4 H4 0.9500
C5 H5A 0.9500
C5 H5B 0.9500
C6 C8 1.5376(16)
C6 C7 1.5402(18)
C6 C9 1.5421(16)
C7 H7A 0.9800
C7 H7B 0.9800
C7 H7C 0.9800
C8 H8A 0.9800
C8 H8B 0.9800
C8 H8C 0.9800
C9 H9A 0.9800
C9 H9B 0.9800
C9 H9C 0.9800
C10 C12 1.5356(19)
C10 C11 1.5386(17)
C10 C13 1.5404(18)
C11 H11A 0.9800
C11 H11B 0.9800
C11 H11C 0.9800
C12 H12A 0.9800
C12 H12B 0.9800
C12 H12C 0.9800
C13 H13A 0.9800
C13 H13B 0.9800
C13 H13C 0.9800
C14 C16 1.5177(15)
C14 C15 1.5319(16)
C14 H14 1.0000
C15 H15A 0.9800
C15 H15B 0.9800
C15 H15C 0.9800
C16 C21 1.3921(16)
C16 C17 1.3955(15)
C17 C18 1.3928(17)
C17 H17 0.9500
C18 C19 1.3830(18)
C18 H18 0.9500
C19 C20 1.3880(17)
C19 H19 0.9500
C20 C21 1.3872(17)
C20 H20 0.9500
C21 H21 0.9500
C22 C23 1.5323(18)
C22 C24 1.5348(18)
C22 H22 1.0000
C23 H23A 0.9800
C23 H23B 0.9800
C23 H23C 0.9800
C24 H24A 0.9800
C24 H24B 0.9800
C24 H24C 0.9800
C25 C26 1.537(2)
C25 C27 1.542(2)
C25 H25 1.0000
C26 H26A 0.9800
C26 H26B 0.9800
C26 H26C 0.9800
C27 H27A 0.9800
C27 H27B 0.9800
C27 H27C 0.9800
C28 C29 1.528(2)
C28 C30 1.5371(17)
C28 H28 1.0000
C29 H29A 0.9800
C29 H29B 0.9800
C29 H29C 0.9800
C30 H30A 0.9800
C30 H30B 0.9800
C30 H30C 0.9800
